data_1532609
loop_
_publ_author_name
'Jansen, S.R.'

_publ_section_title
;
 Anwendung quantenmechanischer ab initio Rechnungen zum Studium
 ausgewaehlter Kristallstrukturprobleme
;
_journal_name_full 'Dissertation Universitaet Eindhoven'
_journal_page_first 1
_journal_page_last 1
_journal_volume 1998
_journal_year 1998
_chemical_formula_sum 'Al10 Ba0.5 Eu0.5 Mg O17'
_chemical_name_systematic 'Ba0.5 Eu0.5 (Mg Al) Al9 O17'
_space_group_IT_number 194
_symmetry_space_group_name_Hall '-P 6c 2c'
_symmetry_space_group_name_H-M 'P 63/m m c'
_cell_angle_alpha 90
_cell_angle_beta 90
_cell_angle_gamma 120
_cell_formula_units_Z 2
_cell_length_a 5.6252
_cell_length_b 5.6252
_cell_length_c 22.6246
_cell_volume 619.994
_citation_journal_id_ASTM DIEIH6
_cod_data_source_file Jansen_DIEIH6_1998_707.cif
_cod_data_source_block Al10Ba0.5Eu0.5Mg1O17
_cod_original_cell_volume 619.9939
_cod_original_formula_sum 'Al10 Ba0.5 Eu0.5 Mg1 O17'
_cod_database_code 1532609

loop_
_symmetry_equiv_pos_as_xyz
x,y,z
x-y,x,z+1/2
-y,x-y,z
-x,-y,z+1/2
-x+y,-x,z
y,-x+y,z+1/2
-y,-x,-z+1/2
x-y,-y,-z
x,x-y,-z+1/2
y,x,-z
-x+y,y,-z+1/2
-x,-x+y,-z
-x,-y,-z
-x+y,-x,-z-1/2
y,-x+y,-z
x,y,-z-1/2
x-y,x,-z
-y,x-y,-z-1/2
y,x,z-1/2
-x+y,y,z
-x,-x+y,z-1/2
-y,-x,z
x-y,-y,z-1/2
x,x-y,z

loop_
_atom_site_label
_atom_site_type_symbol
_atom_site_fract_x
_atom_site_fract_y
_atom_site_fract_z
_atom_site_occupancy
_atom_site_U_iso_or_equiv
O2 O-2 0.50424 0.00848 0.148255 1 0.0
Ba1 Ba+2 0.6667 0.3333 0.25 0.5 0.0
Al2 Al+3 0.3333 0.6667 0.02389 0.5 0.0
Al1 Al+3 0.83425 0.6685 0.10576 1 0.0
O5 O-2 0.3333 0.6667 0.25 1 0.0
Eu1 Eu+2 0.959 0.918 0.25 0.167 0.0
O1 O-2 0.15325 0.3065 0.051696 1 0.0
Mg1 Mg+2 0.3333 0.6667 0.02389 0.5 0.0
O4 O-2 0 0 0.144285 1 0.0
Al4 Al+3 0 0 0 1 0.0
Al3 Al+3 0.3333 0.6667 0.17431 1 0.0
O3 O-2 0.6667 0.3333 0.059029 1 0.0
